data_7011745
loop_
_publ_author_name
'Q. m. Cheng'
'O. Stark'
'K. Merz'
'M. Winter'
'R. A. Fischer'

_publ_section_title
;
 Lewis base properties of tris(trimethylstannyl)amine: unusually short
 M--N bonds of the adduct compounds [X3M&#x00B7;N(SnMe3)3] (X = Cl, Br;
 M = Al, Ga, In) and [Cl2(CH3)M&#x00B7;N(SnMe3)3] (M = Al, Ga)
;
_journal_issue 14
_journal_name_full 'J. Chem. Soc., Dalton Trans.'
_journal_page_first 2933
_journal_page_last 2936
_journal_paper_doi 10.1039/b203489c
_journal_year 2002
_chemical_formula_sum 'C9 H27 Br3 In N Sn3'
_chemical_formula_weight 859.94
_space_group_IT_number 198
_symmetry_cell_setting cubic
_symmetry_space_group_name_Hall 'P 2ac 2ab 3'
_symmetry_space_group_name_H-M 'P 21 3'
_atom_sites_solution_hydrogens geom
_atom_sites_solution_primary direct
_atom_sites_solution_secondary difmap
_audit_creation_method SHELXL-97
_cell_angle_alpha 90.00
_cell_angle_beta 90.00
_cell_angle_gamma 90.00
_cell_formula_units_Z 4
_cell_length_a 12.989(3)
_cell_length_b 12.989(3)
_cell_length_c 12.989(3)
_cell_measurement_reflns_used 60
_cell_measurement_temperature 203(2)
_cell_measurement_theta_max 15.0
_cell_measurement_theta_min 10.0
_cell_volume 2191.4(9)
_computing_cell_refinement SMART
_computing_data_collection SMART
_computing_data_reduction SAINT
_computing_molecular_graphics 'Bruker axs SHELXTL-97'
_computing_publication_material SHELXL-97
_computing_structure_refinement 'SHELXL-97 (Sheldrick, 1997)'
_computing_structure_solution 'SHELXS-97 (Sheldrick, 1990)'
_diffrn_ambient_temperature 203(2)
_diffrn_measured_fraction_theta_full 0.997
_diffrn_measured_fraction_theta_max 0.997
_diffrn_measurement_device_type 'Bruker axs CCD 1000'
_diffrn_measurement_method \scans
_diffrn_radiation_monochromator graphite
_diffrn_radiation_source 'fine-focus sealed tube'
_diffrn_radiation_type MoK\a
_diffrn_radiation_wavelength 0.71073
_diffrn_reflns_av_R_equivalents 0.0701
_diffrn_reflns_av_sigmaI/netI 0.0601
_diffrn_reflns_limit_h_max 12
_diffrn_reflns_limit_h_min -14
_diffrn_reflns_limit_k_max 3
_diffrn_reflns_limit_k_min -15
_diffrn_reflns_limit_l_max 8
_diffrn_reflns_limit_l_min -15
_diffrn_reflns_number 3882
_diffrn_reflns_theta_full 24.97
_diffrn_reflns_theta_max 24.97
_diffrn_reflns_theta_min 2.22
_exptl_absorpt_coefficient_mu 9.875
_exptl_absorpt_correction_T_max 1.000
_exptl_absorpt_correction_T_min 0.732
_exptl_absorpt_correction_type empirical
_exptl_crystal_colour colourless
_exptl_crystal_density_diffrn 2.607
_exptl_crystal_density_method 'not measured'
_exptl_crystal_description prism
_exptl_crystal_F_000 1568
_exptl_crystal_size_max 0.45
_exptl_crystal_size_mid 0.35
_exptl_crystal_size_min 0.30
_refine_diff_density_max 0.444
_refine_diff_density_min -0.509
_refine_diff_density_rms 0.135
_refine_ls_abs_structure_details 'Flack H D (1983), Acta Cryst. A39, 876-881'
_refine_ls_abs_structure_Flack 0.028(17)
_refine_ls_extinction_coef 0.00083(12)
_refine_ls_extinction_expression Fc^*^=kFc[1+0.001xFc^2^\l^3^/sin(2\q)]^-1/4^
_refine_ls_extinction_method SHELXL
_refine_ls_goodness_of_fit_ref 0.959
_refine_ls_hydrogen_treatment mixed
_refine_ls_matrix_type full
_refine_ls_number_parameters 56
_refine_ls_number_reflns 1277
_refine_ls_number_restraints 0
_refine_ls_restrained_S_all 0.959
_refine_ls_R_factor_all 0.0350
_refine_ls_R_factor_gt 0.0275
_refine_ls_shift/su_max 0.028
_refine_ls_shift/su_mean 0.002
_refine_ls_structure_factor_coef Fsqd
_refine_ls_weighting_details 'calc w=1/[\s^2^(Fo^2^)+(0.0141P)^2^+0.0000P] where P=(Fo^2^+2Fc^2^)/3'
_refine_ls_weighting_scheme calc
_refine_ls_wR_factor_gt 0.0425
_refine_ls_wR_factor_ref 0.0440
_reflns_number_gt 1145
_reflns_number_total 1277
_reflns_threshold_expression >2sigma(I)
_cod_data_source_file b203489c.txt
_cod_data_source_block md433
_cod_original_cell_volume 2191.4(8)
_cod_original_sg_symbol_H-M P2(1)3
_cod_database_code 7011745

loop_
_symmetry_equiv_pos_as_xyz
'x, y, z'
'-x+1/2, -y, z+1/2'
'-x, y+1/2, -z+1/2'
'x+1/2, -y+1/2, -z'
'z, x, y'
'z+1/2, -x+1/2, -y'
'-z+1/2, -x, y+1/2'
'-z, x+1/2, -y+1/2'
'y, z, x'
'-y, z+1/2, -x+1/2'
'y+1/2, -z+1/2, -x'
'-y+1/2, -z, x+1/2'

loop_
_atom_site_label
_atom_site_type_symbol
_atom_site_fract_x
_atom_site_fract_y
_atom_site_fract_z
_atom_site_U_iso_or_equiv
_atom_site_adp_type
_atom_site_occupancy
_atom_site_symmetry_multiplicity
_atom_site_calc_flag
_atom_site_refinement_flags
_atom_site_disorder_assembly
_atom_site_disorder_group
Sn1 Sn 0.10091(3) 0.27802(3) 0.82422(4) 0.02735(14) Uani 1 1 d . . .
In1 In 0.34238(3) 0.15762(3) 0.84238(3) 0.0293(2) Uani 1 3 d S . .
Br1 Br 0.52908(5) 0.18459(6) 0.80113(6) 0.0452(2) Uani 1 1 d . . .
N1 N 0.2465(4) 0.2535(4) 0.7465(4) 0.027(2) Uani 1 3 d S . .
C1 C 0.1269(5) 0.4005(5) 0.9287(5) 0.0381(18) Uani 1 1 d . . .
H11 H 0.0631 0.4350 0.9426 0.057 Uiso 1 1 calc R . .
H12 H 0.1748 0.4484 0.8991 0.057 Uiso 1 1 calc R . .
H13 H 0.1547 0.3737 0.9917 0.057 Uiso 1 1 calc R . .
C2 C 0.0606(5) 0.1385(5) 0.8996(6) 0.0398(19) Uani 1 1 d . . .
H21 H 0.1116 0.0870 0.8850 0.060 Uiso 1 1 calc R . .
H22 H -0.0053 0.1155 0.8754 0.060 Uiso 1 1 calc R . .
H23 H 0.0574 0.1500 0.9726 0.060 Uiso 1 1 calc R . .
C3 C -0.0095(5) 0.3193(6) 0.7087(6) 0.0450(19) Uani 1 1 d . . .
H31 H -0.0778 0.3073 0.7344 0.067 Uiso 1 1 calc R . .
H32 H 0.0016 0.2783 0.6482 0.067 Uiso 1 1 calc R . .
H33 H -0.0018 0.3908 0.6916 0.067 Uiso 1 1 calc R . .

loop_
_atom_site_aniso_label
_atom_site_aniso_U_11
_atom_site_aniso_U_22
_atom_site_aniso_U_33
_atom_site_aniso_U_23
_atom_site_aniso_U_13
_atom_site_aniso_U_12
Sn1 0.0246(3) 0.0292(3) 0.0283(3) 0.0008(2) 0.0018(2) 0.0032(2)
In1 0.0293(2) 0.0293(2) 0.0293(2) 0.0052(2) -0.0052(2) 0.0052(2)
Br1 0.0292(4) 0.0577(5) 0.0486(5) 0.0046(4) -0.0041(3) 0.0037(4)
N1 0.027(2) 0.027(2) 0.027(2) 0.003(2) -0.003(2) 0.003(2)
C1 0.041(5) 0.039(4) 0.033(4) -0.001(3) 0.009(3) 0.007(4)
C2 0.037(4) 0.037(5) 0.045(5) 0.008(4) 0.009(4) 0.006(3)
C3 0.035(4) 0.054(5) 0.046(5) 0.000(4) -0.009(4) 0.017(4)

loop_
_atom_type_symbol
_atom_type_description
_atom_type_scat_dispersion_real
_atom_type_scat_dispersion_imag
_atom_type_scat_source
C C 0.0033 0.0016 'International Tables Vol C Tables 4.2.6.8 and 6.1.1.4'
H H 0.0000 0.0000 'International Tables Vol C Tables 4.2.6.8 and 6.1.1.4'
N N 0.0061 0.0033 'International Tables Vol C Tables 4.2.6.8 and 6.1.1.4'
Br Br -0.2901 2.4595 'International Tables Vol C Tables 4.2.6.8 and 6.1.1.4'
In In -0.7276 1.3100 'International Tables Vol C Tables 4.2.6.8 and 6.1.1.4'
Sn Sn -0.6537 1.4246 'International Tables Vol C Tables 4.2.6.8 and 6.1.1.4'

loop_
_geom_angle_atom_site_label_1
_geom_angle_atom_site_label_2
_geom_angle_atom_site_label_3
_geom_angle
_geom_angle_site_symmetry_1
_geom_angle_site_symmetry_3
_geom_angle_publ_flag
C1 Sn1 C2 112.6(3) . . ?
C1 Sn1 C3 111.6(3) . . ?
C2 Sn1 C3 111.8(3) . . ?
C1 Sn1 N1 105.64(19) . . ?
C2 Sn1 N1 107.7(3) . . ?
C3 Sn1 N1 107.1(3) . . ?
N1 In1 Br1 110.75(2) . 6_456 ?
N1 In1 Br1 110.75(2) . . ?
Br1 In1 Br1 108.17(3) 6_456 . ?
N1 In1 Br1 110.75(2) . 12_565 ?
Br1 In1 Br1 108.17(3) 6_456 12_565 ?
Br1 In1 Br1 108.17(3) . 12_565 ?
In1 N1 Sn1 108.6(2) . 12_565 ?
In1 N1 Sn1 108.6(2) . 6_456 ?
Sn1 N1 Sn1 110.3(2) 12_565 6_456 ?
In1 N1 Sn1 108.6(2) . . ?
Sn1 N1 Sn1 110.3(2) 12_565 . ?
Sn1 N1 Sn1 110.3(2) 6_456 . ?
Sn1 C1 H11 109.5 . . ?
Sn1 C1 H12 109.5 . . ?
H11 C1 H12 109.5 . . ?
Sn1 C1 H13 109.5 . . ?
H11 C1 H13 109.5 . . ?
H12 C1 H13 109.5 . . ?
Sn1 C2 H21 109.5 . . ?
Sn1 C2 H22 109.5 . . ?
H21 C2 H22 109.5 . . ?
Sn1 C2 H23 109.5 . . ?
H21 C2 H23 109.5 . . ?
H22 C2 H23 109.5 . . ?
Sn1 C3 H31 109.5 . . ?
Sn1 C3 H32 109.5 . . ?
H31 C3 H32 109.5 . . ?
Sn1 C3 H33 109.5 . . ?
H31 C3 H33 109.5 . . ?
H32 C3 H33 109.5 . . ?

loop_
_geom_bond_atom_site_label_1
_geom_bond_atom_site_label_2
_geom_bond_distance
_geom_bond_site_symmetry_2
_geom_bond_publ_flag
Sn1 C1 2.119(7) . ?
Sn1 C2 2.125(6) . ?
Sn1 C3 2.144(6) . ?
Sn1 N1 2.167(3) . ?
In1 N1 2.158(8) . ?
In1 Br1 2.5081(9) 6_456 ?
In1 Br1 2.5081(9) . ?
In1 Br1 2.5081(9) 12_565 ?
N1 Sn1 2.167(3) 12_565 ?
N1 Sn1 2.167(3) 6_456 ?
C1 H11 0.9600 . ?
C1 H12 0.9600 . ?
C1 H13 0.9600 . ?
C2 H21 0.9600 . ?
C2 H22 0.9600 . ?
C2 H23 0.9600 . ?
C3 H31 0.9600 . ?
C3 H32 0.9600 . ?
C3 H33 0.9600 . ?

loop_
_geom_torsion_atom_site_label_1
_geom_torsion_atom_site_label_2
_geom_torsion_atom_site_label_3
_geom_torsion_atom_site_label_4
_geom_torsion
_geom_torsion_site_symmetry_1
_geom_torsion_site_symmetry_2
_geom_torsion_site_symmetry_3
_geom_torsion_site_symmetry_4
_geom_torsion_publ_flag
Br1 In1 N1 Sn1 -35.99(2) 6_456 . . 12_565 ?
Br1 In1 N1 Sn1 84.01(2) . . . 12_565 ?
Br1 In1 N1 Sn1 -155.99(2) 12_565 . . 12_565 ?
Br1 In1 N1 Sn1 -155.99(2) 6_456 . . 6_456 ?
Br1 In1 N1 Sn1 -35.99(2) . . . 6_456 ?
Br1 In1 N1 Sn1 84.01(2) 12_565 . . 6_456 ?
Br1 In1 N1 Sn1 84.01(2) 6_456 . . . ?
Br1 In1 N1 Sn1 -155.99(2) . . . . ?
Br1 In1 N1 Sn1 -35.99(2) 12_565 . . . ?
C1 Sn1 N1 In1 82.8(2) . . . . ?
C2 Sn1 N1 In1 -37.8(2) . . . . ?
C3 Sn1 N1 In1 -158.2(2) . . . . ?
C1 Sn1 N1 Sn1 -158.3(3) . . . 12_565 ?
C2 Sn1 N1 Sn1 81.2(4) . . . 12_565 ?
C3 Sn1 N1 Sn1 -39.2(4) . . . 12_565 ?
C1 Sn1 N1 Sn1 -36.2(4) . . . 6_456 ?
C2 Sn1 N1 Sn1 -156.7(3) . . . 6_456 ?
C3 Sn1 N1 Sn1 82.9(3) . . . 6_456 ?
